data_7218762
loop_
_publ_author_name
'Kang, Bei-Bei'
'Wei, Na'
'Han, Zhengbo'

_publ_section_title
;
 Three 3D Coordination Polymers Based on
 [1,1&#x2019;:4&#x2019;,1&#x2019;&#x2019;-terphenyl]-2&#x2019;,4,4&#x2019;&#x2019;,5&#x2019;-tetracarboxylate
 Demonstrating Magnetic Properties and Selective Sensing Al3+/Fe3+over
 Mixed Ions
;
_journal_name_full 'RSC Adv.'
_journal_paper_doi 10.1039/C4RA10124C
_journal_year 2014
_chemical_formula_sum 'C15 H18 Cd N O7'
_chemical_formula_weight 436.70
_chemical_name_systematic
; 

 ? 

;
_space_group_crystal_system monoclinic
_space_group_IT_number 14
_space_group_name_H-M_alt 'P 1 21/c 1'
_symmetry_space_group_name_Hall '-P 2ybc'
_symmetry_space_group_name_H-M 'P 1 21/c 1'
_atom_sites_solution_hydrogens geom
_atom_sites_solution_primary direct
_atom_sites_solution_secondary difmap
_audit_creation_method SHELXL-97
_cell_angle_alpha 90.00
_cell_angle_beta 97.170(3)
_cell_angle_gamma 90.00
_cell_formula_units_Z 4
_cell_length_a 8.7173(6)
_cell_length_b 19.4288(17)
_cell_length_c 9.6558(8)
_cell_measurement_temperature 173(2)
_cell_volume 1622.6(2)
_computing_cell_refinement 'Bruker SMART'
_computing_data_collection 'Bruker SMART'
_computing_data_reduction 'Bruker SAINT'
_computing_molecular_graphics 'Bruker SHELXTL'
_computing_publication_material 'Bruker SHELXTL'
_computing_structure_refinement 'Bruker SHELXTL'
_computing_structure_solution 'Bruker SHELXTL'
_diffrn_ambient_temperature 173(2)
_diffrn_measured_fraction_theta_full 0.977
_diffrn_measured_fraction_theta_max 0.977
_diffrn_measurement_device_type 'PHOTON 100 CMOS detector'
_diffrn_measurement_method 'omega scan'
_diffrn_radiation_monochromator graphite
_diffrn_radiation_source 'fine-focus sealed tube'
_diffrn_radiation_type MoK\a
_diffrn_radiation_wavelength 0.71073
_diffrn_reflns_av_R_equivalents 0.0000
_diffrn_reflns_av_sigmaI/netI 0.0704
_diffrn_reflns_limit_h_max 10
_diffrn_reflns_limit_h_min -10
_diffrn_reflns_limit_k_max 23
_diffrn_reflns_limit_k_min 0
_diffrn_reflns_limit_l_max 11
_diffrn_reflns_limit_l_min 0
_diffrn_reflns_number 2800
_diffrn_reflns_theta_full 25.00
_diffrn_reflns_theta_max 25.00
_diffrn_reflns_theta_min 2.99
_exptl_absorpt_coefficient_mu 1.383
_exptl_absorpt_correction_T_max 0.7694
_exptl_absorpt_correction_T_min 0.7064
_exptl_absorpt_correction_type multi-scan
_exptl_absorpt_process_details 'SADABS (Bruker, 2000)'
_exptl_crystal_colour colorless
_exptl_crystal_density_diffrn 1.788
_exptl_crystal_density_method 'not measured'
_exptl_crystal_description block
_exptl_crystal_F_000 876
_exptl_crystal_size_max 0.27
_exptl_crystal_size_mid 0.25
_exptl_crystal_size_min 0.20
_refine_diff_density_max 0.891
_refine_diff_density_min -0.860
_refine_diff_density_rms 0.162
_refine_ls_extinction_method none
_refine_ls_goodness_of_fit_ref 1.001
_refine_ls_hydrogen_treatment mixed
_refine_ls_matrix_type full
_refine_ls_number_parameters 219
_refine_ls_number_reflns 2800
_refine_ls_number_restraints 24
_refine_ls_restrained_S_all 0.999
_refine_ls_R_factor_all 0.0767
_refine_ls_R_factor_gt 0.0479
_refine_ls_shift/su_max 0.001
_refine_ls_shift/su_mean 0.000
_refine_ls_structure_factor_coef Fsqd
_refine_ls_weighting_details 'calc w=1/[\s^2^(Fo^2^)+(0.0132P)^2^+8.8805P] where P=(Fo^2^+2Fc^2^)/3'
_refine_ls_weighting_scheme calc
_refine_ls_wR_factor_gt 0.0782
_refine_ls_wR_factor_ref 0.0859
_reflns_number_gt 2211
_reflns_number_total 2800
_reflns_threshold_expression >2sigma(I)
_cod_data_source_file c4ra10124c2.cif
_cod_data_source_block 1
_cod_database_code 7218762

loop_
_symmetry_equiv_pos_as_xyz
'x, y, z'
'-x, y+1/2, -z+1/2'
'-x, -y, -z'
'x, -y-1/2, z-1/2'

loop_
_atom_site_label
_atom_site_type_symbol
_atom_site_fract_x
_atom_site_fract_y
_atom_site_fract_z
_atom_site_U_iso_or_equiv
_atom_site_adp_type
_atom_site_occupancy
_atom_site_symmetry_multiplicity
_atom_site_calc_flag
_atom_site_refinement_flags
_atom_site_disorder_assembly
_atom_site_disorder_group
O7 O 0.0594(11) 0.4206(7) 0.4069(14) 0.0246(17) Uiso 0.621(8) 1 d PD A 1
C12 C 0.1927(16) 0.3339(7) 0.3027(17) 0.030(3) Uiso 0.621(8) 1 d PD A 1
H12A H 0.2833 0.3298 0.2525 0.045 Uiso 0.621(8) 1 calc PR A 1
H12B H 0.1005 0.3181 0.2425 0.045 Uiso 0.621(8) 1 calc PR A 1
H12C H 0.2078 0.3055 0.3872 0.045 Uiso 0.621(8) 1 calc PR A 1
C13 C 0.1720(13) 0.4069(5) 0.3420(13) 0.029(3) Uiso 0.621(8) 1 d PD A 1
N1 N 0.2709(10) 0.4561(4) 0.3177(10) 0.023(2) Uiso 0.621(8) 1 d PD A 1
C14 C 0.2488(16) 0.5268(5) 0.3598(16) 0.028(3) Uiso 0.621(8) 1 d PD A 1
H14A H 0.3332 0.5554 0.3335 0.042 Uiso 0.621(8) 1 calc PR A 1
H14B H 0.2483 0.5288 0.4611 0.042 Uiso 0.621(8) 1 calc PR A 1
H14C H 0.1500 0.5440 0.3130 0.042 Uiso 0.621(8) 1 calc PR A 1
C15 C 0.4127(15) 0.4440(9) 0.256(2) 0.036(3) Uiso 0.621(8) 1 d PD A 1
H15A H 0.4674 0.4876 0.2495 0.055 Uiso 0.621(8) 1 calc PR A 1
H15B H 0.3874 0.4242 0.1629 0.055 Uiso 0.621(8) 1 calc PR A 1
H15C H 0.4787 0.4119 0.3152 0.055 Uiso 0.621(8) 1 calc PR A 1
O7' O 0.0472(18) 0.4313(11) 0.394(2) 0.0246(17) Uiso 0.379(8) 1 d PD A 2
C12' C 0.206(3) 0.5273(9) 0.376(3) 0.030(3) Uiso 0.379(8) 1 d PD A 2
H12D H 0.3064 0.5383 0.3458 0.045 Uiso 0.379(8) 1 calc PR A 2
H12E H 0.2071 0.5398 0.4744 0.045 Uiso 0.379(8) 1 calc PR A 2
H12F H 0.1246 0.5532 0.3193 0.045 Uiso 0.379(8) 1 calc PR A 2
C13' C 0.1755(19) 0.4521(7) 0.358(2) 0.029(3) Uiso 0.379(8) 1 d PD A 2
N1' N 0.2685(16) 0.4092(6) 0.3029(16) 0.023(2) Uiso 0.379(8) 1 d PD A 2
C14' C 0.239(3) 0.3346(8) 0.302(3) 0.028(3) Uiso 0.379(8) 1 d PD A 2
H14D H 0.3183 0.3109 0.2564 0.042 Uiso 0.379(8) 1 calc PR A 2
H14E H 0.1368 0.3252 0.2513 0.042 Uiso 0.379(8) 1 calc PR A 2
H14F H 0.2426 0.3181 0.3984 0.042 Uiso 0.379(8) 1 calc PR A 2
C15' C 0.417(2) 0.4274(15) 0.260(3) 0.036(3) Uiso 0.379(8) 1 d PD A 2
H15D H 0.4624 0.3868 0.2203 0.055 Uiso 0.379(8) 1 calc PR A 2
H15E H 0.4865 0.4436 0.3411 0.055 Uiso 0.379(8) 1 calc PR A 2
H15F H 0.4029 0.4639 0.1895 0.055 Uiso 0.379(8) 1 calc PR A 2
C1 C 1.0413(7) 0.9303(3) 0.5228(7) 0.0112(13) Uani 1 1 d . . .
C2 C 0.9062(7) 0.9556(3) 0.5714(7) 0.0129(14) Uani 1 1 d . . .
C3 C 0.8689(7) 1.0251(3) 0.5473(6) 0.0139(14) Uani 1 1 d . . .
H3 H 0.7785 1.0427 0.5802 0.017 Uiso 1 1 calc R . .
C4 C 1.1029(7) 0.8580(3) 0.5497(7) 0.0135(14) Uani 1 1 d . . .
C5 C 0.5702(7) 0.8438(3) 0.7703(7) 0.0125(14) Uani 1 1 d . . .
C6 C 0.6127(7) 0.8209(3) 0.6430(7) 0.0178(15) Uani 1 1 d . . .
H6 H 0.5639 0.7816 0.5988 0.021 Uiso 1 1 calc R . .
C7 C 0.7246(7) 0.8552(3) 0.5813(7) 0.0178(16) Uani 1 1 d . . .
H7 H 0.7534 0.8386 0.4956 0.021 Uiso 1 1 calc R . .
C8 C 0.7971(7) 0.9143(3) 0.6430(6) 0.0115(14) Uani 1 1 d . . .
C9 C 0.7540(8) 0.9366(3) 0.7691(6) 0.0170(15) Uani 1 1 d . . .
H9 H 0.8005 0.9767 0.8124 0.020 Uiso 1 1 calc R . .
C10 C 0.6427(8) 0.9008(3) 0.8333(7) 0.0173(15) Uani 1 1 d . . .
H10 H 0.6169 0.9159 0.9211 0.021 Uiso 1 1 calc R . .
C11 C 0.4514(7) 0.8045(3) 0.8405(7) 0.0147(15) Uani 1 1 d . . .
Cd1 Cd 1.24810(6) 0.73026(2) 0.55894(6) 0.01423(13) Uani 1 1 d . . .
O1 O 1.1990(5) 0.8366(2) 0.4710(5) 0.0198(11) Uani 1 1 d . . .
O2 O 1.0619(5) 0.8217(2) 0.6449(5) 0.0194(11) Uani 1 1 d . . .
O3 O 0.4355(5) 0.8221(2) 0.9639(5) 0.0197(11) Uani 1 1 d . . .
O4 O 0.3757(5) 0.7577(2) 0.7753(5) 0.0193(11) Uani 1 1 d . . .
O5 O 1.2141(5) 0.6373(2) 0.6930(5) 0.0190(11) Uani 1 1 d D . .
H5A H 1.127(4) 0.622(3) 0.668(7) 0.023 Uiso 1 1 d D . .
H5B H 1.217(7) 0.650(3) 0.774(3) 0.023 Uiso 1 1 d D . .
O6 O 1.0307(6) 0.6876(3) 0.4220(5) 0.0267(13) Uani 1 1 d D . .
H6A H 0.989(8) 0.657(3) 0.459(7) 0.032 Uiso 1 1 d D . .
H6B H 1.049(9) 0.675(4) 0.346(4) 0.032 Uiso 1 1 d D . .

loop_
_atom_site_aniso_label
_atom_site_aniso_U_11
_atom_site_aniso_U_22
_atom_site_aniso_U_33
_atom_site_aniso_U_23
_atom_site_aniso_U_13
_atom_site_aniso_U_12
C1 0.013(3) 0.008(3) 0.012(4) 0.002(3) 0.002(3) -0.001(2)
C2 0.014(3) 0.017(3) 0.007(3) -0.004(3) 0.000(3) -0.004(3)
C3 0.013(3) 0.018(3) 0.012(4) -0.002(3) 0.005(3) 0.004(3)
C4 0.012(3) 0.011(3) 0.019(4) -0.004(3) 0.005(3) 0.001(3)
C5 0.009(3) 0.016(4) 0.012(4) 0.001(3) 0.002(3) 0.001(3)
C6 0.016(4) 0.015(3) 0.022(4) -0.007(3) 0.004(3) -0.002(3)
C7 0.012(4) 0.017(3) 0.026(4) -0.009(3) 0.007(3) -0.002(3)
C8 0.012(3) 0.013(3) 0.010(4) 0.008(3) 0.004(3) 0.006(2)
C9 0.022(4) 0.011(3) 0.018(4) -0.005(3) 0.004(3) -0.004(3)
C10 0.022(4) 0.013(4) 0.018(4) -0.001(3) 0.007(3) -0.003(3)
C11 0.010(3) 0.014(3) 0.019(4) 0.000(3) 0.001(3) 0.001(3)
Cd1 0.0167(2) 0.0114(2) 0.0155(2) 0.0007(3) 0.00536(18) 0.0021(2)
O1 0.025(3) 0.015(2) 0.022(3) 0.003(2) 0.013(2) 0.0088(19)
O2 0.024(3) 0.017(2) 0.019(3) 0.006(2) 0.011(2) 0.003(2)
O3 0.026(3) 0.020(3) 0.016(3) -0.001(2) 0.012(2) -0.007(2)
O4 0.021(2) 0.023(3) 0.014(3) 0.002(2) 0.003(2) -0.004(2)
O5 0.024(3) 0.020(3) 0.013(3) 0.001(2) 0.001(2) -0.008(2)
O6 0.033(3) 0.030(3) 0.018(3) -0.002(2) 0.006(2) -0.011(3)

loop_
_atom_type_symbol
_atom_type_description
_atom_type_scat_dispersion_real
_atom_type_scat_dispersion_imag
_atom_type_scat_source
C C 0.0033 0.0016 'International Tables Vol C Tables 4.2.6.8 and 6.1.1.4'
H H 0.0000 0.0000 'International Tables Vol C Tables 4.2.6.8 and 6.1.1.4'
N N 0.0061 0.0033 'International Tables Vol C Tables 4.2.6.8 and 6.1.1.4'
O O 0.0106 0.0060 'International Tables Vol C Tables 4.2.6.8 and 6.1.1.4'
Cd Cd -0.8075 1.2024 'International Tables Vol C Tables 4.2.6.8 and 6.1.1.4'

loop_
_geom_angle_atom_site_label_1
_geom_angle_atom_site_label_2
_geom_angle_atom_site_label_3
_geom_angle
_geom_angle_site_symmetry_1
_geom_angle_site_symmetry_3
C13 C12 H12A 109.5 . .
C13 C12 H12B 109.5 . .
H12A C12 H12B 109.5 . .
C13 C12 H12C 109.5 . .
H12A C12 H12C 109.5 . .
H12B C12 H12C 109.5 . .
O7 C13 N1 120.0(11) . .
O7 C13 C12 117.2(11) . .
N1 C13 C12 122.7(10) . .
C13 N1 C14 121.3(8) . .
C13 N1 C15 124.0(10) . .
C14 N1 C15 114.6(11) . .
N1 C14 H14A 109.5 . .
N1 C14 H14B 109.5 . .
H14A C14 H14B 109.5 . .
N1 C14 H14C 109.5 . .
H14A C14 H14C 109.5 . .
H14B C14 H14C 109.5 . .
N1 C15 H15A 109.5 . .
N1 C15 H15B 109.5 . .
H15A C15 H15B 109.5 . .
N1 C15 H15C 109.5 . .
H15A C15 H15C 109.5 . .
H15B C15 H15C 109.5 . .
C13' C12' H12D 109.5 . .
C13' C12' H12E 109.5 . .
H12D C12' H12E 109.5 . .
C13' C12' H12F 109.5 . .
H12D C12' H12F 109.5 . .
H12E C12' H12F 109.5 . .
O7' C13' N1' 120.8(14) . .
O7' C13' C12' 115.4(15) . .
N1' C13' C12' 123.6(13) . .
C13' N1' C15' 125.2(13) . .
C13' N1' C14' 120.5(11) . .
C15' N1' C14' 113.5(15) . .
N1' C14' H14D 109.5 . .
N1' C14' H14E 109.5 . .
H14D C14' H14E 109.5 . .
N1' C14' H14F 109.5 . .
H14D C14' H14F 109.5 . .
H14E C14' H14F 109.5 . .
N1' C15' H15D 109.5 . .
N1' C15' H15E 109.5 . .
H15D C15' H15E 109.5 . .
N1' C15' H15F 109.5 . .
H15D C15' H15F 109.5 . .
H15E C15' H15F 109.5 . .
C3 C1 C2 119.1(5) 3_776 .
C3 C1 C4 116.7(5) 3_776 .
C2 C1 C4 124.0(5) . .
C3 C2 C1 117.8(6) . .
C3 C2 C8 116.8(5) . .
C1 C2 C8 125.3(6) . .
C1 C3 C2 123.0(6) 3_776 .
C1 C3 H3 118.5 3_776 .
C2 C3 H3 118.5 . .
O2 C4 O1 121.8(5) . .
O2 C4 C1 121.5(5) . .
O1 C4 C1 116.6(6) . .
C10 C5 C6 119.1(6) . .
C10 C5 C11 120.6(6) . .
C6 C5 C11 120.3(6) . .
C7 C6 C5 120.4(6) . .
C7 C6 H6 119.8 . .
C5 C6 H6 119.8 . .
C6 C7 C8 121.1(6) . .
C6 C7 H7 119.4 . .
C8 C7 H7 119.4 . .
C9 C8 C7 118.0(6) . .
C9 C8 C2 120.0(6) . .
C7 C8 C2 121.7(6) . .
C8 C9 C10 120.8(6) . .
C8 C9 H9 119.6 . .
C10 C9 H9 119.6 . .
C5 C10 C9 120.6(6) . .
C5 C10 H10 119.7 . .
C9 C10 H10 119.7 . .
O4 C11 O3 124.1(6) . .
O4 C11 C5 119.3(6) . .
O3 C11 C5 116.6(6) . .
O3 Cd1 O1 112.31(16) 4_675 .
O3 Cd1 O5 91.49(17) 4_675 .
O1 Cd1 O5 156.17(16) . .
O3 Cd1 O4 100.60(17) 4_675 1_655
O1 Cd1 O4 100.21(17) . 1_655
O5 Cd1 O4 75.45(16) . 1_655
O3 Cd1 O6 101.02(18) 4_675 .
O1 Cd1 O6 90.57(18) . .
O5 Cd1 O6 83.39(18) . .
O4 Cd1 O6 149.97(16) 1_655 .
O3 Cd1 O2 164.36(15) 4_675 .
O1 Cd1 O2 53.13(14) . .
O5 Cd1 O2 103.31(15) . .
O4 Cd1 O2 78.66(15) 1_655 .
O6 Cd1 O2 85.91(18) . .
C4 O1 Cd1 100.6(4) . .
C4 O2 Cd1 84.5(3) . .
C11 O3 Cd1 116.0(4) . 4_476
C11 O4 Cd1 142.4(4) . 1_455
Cd1 O5 H5A 108(5) . .
Cd1 O5 H5B 108(5) . .
H5A O5 H5B 108(6) . .
Cd1 O6 H6A 113(5) . .
Cd1 O6 H6B 112(6) . .
H6A O6 H6B 110(6) . .

loop_
_geom_bond_atom_site_label_1
_geom_bond_atom_site_label_2
_geom_bond_distance
_geom_bond_site_symmetry_2
O7 C13 1.257(12) .
C12 C13 1.486(15) .
C12 H12A 0.9800 .
C12 H12B 0.9800 .
C12 H12C 0.9800 .
C13 N1 1.327(12) .
N1 C14 1.454(11) .
N1 C15 1.454(11) .
C14 H14A 0.9800 .
C14 H14B 0.9800 .
C14 H14C 0.9800 .
C15 H15A 0.9800 .
C15 H15B 0.9800 .
C15 H15C 0.9800 .
O7' C13' 1.275(15) .
C12' C13' 1.491(17) .
C12' H12D 0.9800 .
C12' H12E 0.9800 .
C12' H12F 0.9800 .
C13' N1' 1.321(14) .
N1' C15' 1.453(13) .
N1' C14' 1.472(14) .
C14' H14D 0.9800 .
C14' H14E 0.9800 .
C14' H14F 0.9800 .
C15' H15D 0.9800 .
C15' H15E 0.9800 .
C15' H15F 0.9800 .
C1 C3 1.398(8) 3_776
C1 C2 1.409(8) .
C1 C4 1.515(8) .
C2 C3 1.400(8) .
C2 C8 1.480(8) .
C3 C1 1.398(8) 3_776
C3 H3 0.9500 .
C4 O2 1.246(8) .
C4 O1 1.269(7) .
C5 C10 1.380(9) .
C5 C6 1.399(9) .
C5 C11 1.514(9) .
C6 C7 1.377(9) .
C6 H6 0.9500 .
C7 C8 1.406(9) .
C7 H7 0.9500 .
C8 C9 1.389(8) .
C9 C10 1.399(9) .
C9 H9 0.9500 .
C10 H10 0.9500 .
C11 O4 1.247(8) .
C11 O3 1.264(8) .
Cd1 O3 2.218(4) 4_675
Cd1 O1 2.254(4) .
Cd1 O5 2.263(5) .
Cd1 O4 2.303(5) 1_655
Cd1 O6 2.324(5) .
Cd1 O2 2.611(4) .
O3 Cd1 2.218(4) 4_476
O4 Cd1 2.303(5) 1_455
O5 H5A 0.82(2) .
O5 H5B 0.82(2) .
O6 H6A 0.81(2) .
O6 H6B 0.81(2) .
